data_4100926
loop_
_publ_author_name
'Goodwin, Andrew L.'
'Chapman, Karena W.'
'Kepert, Cameron J.'

_publ_section_title
;
 Guest-Dependent Negative Thermal Expansion in Nanoporous
 Prussian Blue Analogues MIIPtIV(CN)6.x{H2O} (0 =< x =< 2; M = Zn, Cd)
;
_journal_name_full 'Journal of the American Chemical Society'
_journal_year 2005
_chemical_formula_moiety 'C6 Cd N6 Pt'
_chemical_formula_sum 'C6 Cd N6 Pt'
_chemical_formula_weight 463.61
_chemical_name_common 'cadmium hexacyanoplatinate'
_space_group_IT_number 225
_space_group_name_Hall '-F 4 2 3'
_space_group_name_H-M_alt 'F m -3 m'
_symmetry_cell_setting cubic
_symmetry_Int_Tables_number 225
_symmetry_space_group_name_Hall '-F 4 2 3'
_symmetry_space_group_name_H-M 'F m -3 m'
_cell_angle_alpha 90.00
_cell_angle_beta 90.00
_cell_angle_gamma 90.00
_cell_formula_units_Z 4
_cell_length_a 10.9290(2)
_cell_length_b 10.9290(2)
_cell_length_c 10.9290(2)
_cell_measurement_temperature 300(2)
_cell_volume 1305.39(4)
_diffrn_ambient_temperature 300(2)
_exptl_crystal_density_diffrn 2.359
_cod_database_code 4100926

loop_
_symmetry_equiv_pos_as_xyz
'x, y, z'
'-x, -y, z'
'-x, y, -z'
'x, -y, -z'
'z, x, y'
'z, -x, -y'
'-z, -x, y'
'-z, x, -y'
'y, z, x'
'-y, z, -x'
'y, -z, -x'
'-y, -z, x'
'y, x, -z'
'-y, -x, -z'
'y, -x, z'
'-y, x, z'
'x, z, -y'
'-x, z, y'
'-x, -z, -y'
'x, -z, y'
'z, y, -x'
'z, -y, x'
'-z, y, x'
'-z, -y, -x'
'x, y+1/2, z+1/2'
'-x, -y+1/2, z+1/2'
'-x, y+1/2, -z+1/2'
'x, -y+1/2, -z+1/2'
'z, x+1/2, y+1/2'
'z, -x+1/2, -y+1/2'
'-z, -x+1/2, y+1/2'
'-z, x+1/2, -y+1/2'
'y, z+1/2, x+1/2'
'-y, z+1/2, -x+1/2'
'y, -z+1/2, -x+1/2'
'-y, -z+1/2, x+1/2'
'y, x+1/2, -z+1/2'
'-y, -x+1/2, -z+1/2'
'y, -x+1/2, z+1/2'
'-y, x+1/2, z+1/2'
'x, z+1/2, -y+1/2'
'-x, z+1/2, y+1/2'
'-x, -z+1/2, -y+1/2'
'x, -z+1/2, y+1/2'
'z, y+1/2, -x+1/2'
'z, -y+1/2, x+1/2'
'-z, y+1/2, x+1/2'
'-z, -y+1/2, -x+1/2'
'x+1/2, y, z+1/2'
'-x+1/2, -y, z+1/2'
'-x+1/2, y, -z+1/2'
'x+1/2, -y, -z+1/2'
'z+1/2, x, y+1/2'
'z+1/2, -x, -y+1/2'
'-z+1/2, -x, y+1/2'
'-z+1/2, x, -y+1/2'
'y+1/2, z, x+1/2'
'-y+1/2, z, -x+1/2'
'y+1/2, -z, -x+1/2'
'-y+1/2, -z, x+1/2'
'y+1/2, x, -z+1/2'
'-y+1/2, -x, -z+1/2'
'y+1/2, -x, z+1/2'
'-y+1/2, x, z+1/2'
'x+1/2, z, -y+1/2'
'-x+1/2, z, y+1/2'
'-x+1/2, -z, -y+1/2'
'x+1/2, -z, y+1/2'
'z+1/2, y, -x+1/2'
'z+1/2, -y, x+1/2'
'-z+1/2, y, x+1/2'
'-z+1/2, -y, -x+1/2'
'x+1/2, y+1/2, z'
'-x+1/2, -y+1/2, z'
'-x+1/2, y+1/2, -z'
'x+1/2, -y+1/2, -z'
'z+1/2, x+1/2, y'
'z+1/2, -x+1/2, -y'
'-z+1/2, -x+1/2, y'
'-z+1/2, x+1/2, -y'
'y+1/2, z+1/2, x'
'-y+1/2, z+1/2, -x'
'y+1/2, -z+1/2, -x'
'-y+1/2, -z+1/2, x'
'y+1/2, x+1/2, -z'
'-y+1/2, -x+1/2, -z'
'y+1/2, -x+1/2, z'
'-y+1/2, x+1/2, z'
'x+1/2, z+1/2, -y'
'-x+1/2, z+1/2, y'
'-x+1/2, -z+1/2, -y'
'x+1/2, -z+1/2, y'
'z+1/2, y+1/2, -x'
'z+1/2, -y+1/2, x'
'-z+1/2, y+1/2, x'
'-z+1/2, -y+1/2, -x'
'-x, -y, -z'
'x, y, -z'
'x, -y, z'
'-x, y, z'
'-z, -x, -y'
'-z, x, y'
'z, x, -y'
'z, -x, y'
'-y, -z, -x'
'y, -z, x'
'-y, z, x'
'y, z, -x'
'-y, -x, z'
'y, x, z'
'-y, x, -z'
'y, -x, -z'
'-x, -z, y'
'x, -z, -y'
'x, z, y'
'-x, z, -y'
'-z, -y, x'
'-z, y, -x'
'z, -y, -x'
'z, y, x'
'-x, -y+1/2, -z+1/2'
'x, y+1/2, -z+1/2'
'x, -y+1/2, z+1/2'
'-x, y+1/2, z+1/2'
'-z, -x+1/2, -y+1/2'
'-z, x+1/2, y+1/2'
'z, x+1/2, -y+1/2'
'z, -x+1/2, y+1/2'
'-y, -z+1/2, -x+1/2'
'y, -z+1/2, x+1/2'
'-y, z+1/2, x+1/2'
'y, z+1/2, -x+1/2'
'-y, -x+1/2, z+1/2'
'y, x+1/2, z+1/2'
'-y, x+1/2, -z+1/2'
'y, -x+1/2, -z+1/2'
'-x, -z+1/2, y+1/2'
'x, -z+1/2, -y+1/2'
'x, z+1/2, y+1/2'
'-x, z+1/2, -y+1/2'
'-z, -y+1/2, x+1/2'
'-z, y+1/2, -x+1/2'
'z, -y+1/2, -x+1/2'
'z, y+1/2, x+1/2'
'-x+1/2, -y, -z+1/2'
'x+1/2, y, -z+1/2'
'x+1/2, -y, z+1/2'
'-x+1/2, y, z+1/2'
'-z+1/2, -x, -y+1/2'
'-z+1/2, x, y+1/2'
'z+1/2, x, -y+1/2'
'z+1/2, -x, y+1/2'
'-y+1/2, -z, -x+1/2'
'y+1/2, -z, x+1/2'
'-y+1/2, z, x+1/2'
'y+1/2, z, -x+1/2'
'-y+1/2, -x, z+1/2'
'y+1/2, x, z+1/2'
'-y+1/2, x, -z+1/2'
'y+1/2, -x, -z+1/2'
'-x+1/2, -z, y+1/2'
'x+1/2, -z, -y+1/2'
'x+1/2, z, y+1/2'
'-x+1/2, z, -y+1/2'
'-z+1/2, -y, x+1/2'
'-z+1/2, y, -x+1/2'
'z+1/2, -y, -x+1/2'
'z+1/2, y, x+1/2'
'-x+1/2, -y+1/2, -z'
'x+1/2, y+1/2, -z'
'x+1/2, -y+1/2, z'
'-x+1/2, y+1/2, z'
'-z+1/2, -x+1/2, -y'
'-z+1/2, x+1/2, y'
'z+1/2, x+1/2, -y'
'z+1/2, -x+1/2, y'
'-y+1/2, -z+1/2, -x'
'y+1/2, -z+1/2, x'
'-y+1/2, z+1/2, x'
'y+1/2, z+1/2, -x'
'-y+1/2, -x+1/2, z'
'y+1/2, x+1/2, z'
'-y+1/2, x+1/2, -z'
'y+1/2, -x+1/2, -z'
'-x+1/2, -z+1/2, y'
'x+1/2, -z+1/2, -y'
'x+1/2, z+1/2, y'
'-x+1/2, z+1/2, -y'
'-z+1/2, -y+1/2, x'
'-z+1/2, y+1/2, -x'
'z+1/2, -y+1/2, -x'
'z+1/2, y+1/2, x'

loop_
_atom_site_label
_atom_site_type_symbol
_atom_site_fract_x
_atom_site_fract_y
_atom_site_fract_z
_atom_site_U_iso_or_equiv
_atom_site_adp_type
_atom_site_occupancy
_atom_site_symmetry_multiplicity
_atom_site_calc_flag
_atom_site_refinement_flags
_atom_site_disorder_assembly
_atom_site_disorder_group
Pt1 Pt 0.0000 0.5000 0.5000 0.01443(18) Uani 1 48 d S . .
Cd1 Cd 0.0000 0.5000 1.0000 0.0174(2) Uani 1 48 d S . .
N1 N 0.0000 0.5000 0.7854(6) 0.0362(13) Uani 1 8 d S . .
C1 C 0.0000 0.5000 0.6855(6) 0.0261(12) Uani 1 8 d S . .

loop_
_atom_site_aniso_label
_atom_site_aniso_U_11
_atom_site_aniso_U_22
_atom_site_aniso_U_33
_atom_site_aniso_U_23
_atom_site_aniso_U_13
_atom_site_aniso_U_12
Pt1 0.01443(18) 0.01443(18) 0.01443(18) 0.000 0.000 0.000
Cd1 0.0174(2) 0.0174(2) 0.0174(2) 0.000 0.000 0.000
N1 0.040(2) 0.040(2) 0.029(3) 0.000 0.000 0.000
C1 0.0245(17) 0.0245(17) 0.029(3) 0.000 0.000 0.000

loop_
_geom_bond_atom_site_label_1
_geom_bond_atom_site_label_2
_geom_bond_distance
_geom_bond_site_symmetry_2
_geom_bond_publ_flag
Pt1 C1 2.028(7) 153_565 ?
Pt1 C1 2.028(7) . ?
Pt1 C1 2.028(7) 97_566 ?
Pt1 C1 2.028(7) 57_455 ?
Pt1 C1 2.028(7) 77_455 ?
Pt1 C1 2.028(7) 173_556 ?
Cd1 N1 2.345(6) 177_566 ?
Cd1 N1 2.345(6) . ?
Cd1 N1 2.345(6) 97_567 ?
Cd1 N1 2.345(6) 29_455 ?
Cd1 N1 2.345(6) 125_656 ?
Cd1 N1 2.345(6) 81_446 ?
N1 C1 1.092(10) . ?
